data_2223518
loop_
_publ_author_name
'Ashiq, Uzma'
'Jamal, Rifat Ara'
'Arshad, Muhammad Nadeem'
'Maqsood, Zahida Tasneem'
'Khan, Islam Ullah'

_publ_section_title
;
 4-Phenylsemicarbazide
;
_journal_coeditor_code PK2182
_journal_issue 10
_journal_name_full 'Acta Crystallographica Section E'
_journal_page_first o2360
_journal_paper_doi 10.1107/S1600536809035284
_journal_volume 65
_journal_year 2009
_chemical_formula_iupac 'C7 H9 N3 O'
_chemical_formula_moiety 'C7 H9 N3 O'
_chemical_formula_sum 'C7 H9 N3 O'
_chemical_formula_weight 151.17
_chemical_name_systematic
;
4-Phenylsemicarbazide
;
_space_group_IT_number 14
_symmetry_cell_setting monoclinic
_symmetry_space_group_name_Hall '-P 2ybc'
_symmetry_space_group_name_H-M 'P 1 21/c 1'
_atom_sites_solution_hydrogens geom
_atom_sites_solution_primary direct
_atom_sites_solution_secondary difmap
_audit_creation_method SHELXL-97
_cell_angle_alpha 90.00
_cell_angle_beta 91.359(3)
_cell_angle_gamma 90.00
_cell_formula_units_Z 8
_cell_length_a 16.5984(10)
_cell_length_b 8.8862(4)
_cell_length_c 10.3518(6)
_cell_measurement_reflns_used 3838
_cell_measurement_temperature 296(2)
_cell_measurement_theta_max 24.35
_cell_measurement_theta_min 2.45
_cell_volume 1526.43(14)
_computing_cell_refinement 'SAINT (Bruker, 2007)'
_computing_data_collection 'APEX2 (Bruker, 2007)'
_computing_data_reduction 'SAINT (Bruker, 2007)'
_computing_molecular_graphics 'ORTEP-3 for Windows (Farrugia, 1997) and Mercury (Macrae <i>et al.</i>, 2006)'
_computing_publication_material 'SHELXL97 (Sheldrick, 2008)'
_computing_structure_refinement 'SHELXL97 (Sheldrick, 2008)'
_computing_structure_solution 'SHELXS97 (Sheldrick, 2008)'
_diffrn_ambient_temperature 296(2)
_diffrn_measured_fraction_theta_full 0.997
_diffrn_measured_fraction_theta_max 0.997
_diffrn_measurement_device_type 'Bruker Kappa APEXII CCD'
_diffrn_measurement_method \w
_diffrn_radiation_monochromator graphite
_diffrn_radiation_source 'fine-focus sealed tube'
_diffrn_radiation_type MoK\a
_diffrn_radiation_wavelength 0.71073
_diffrn_reflns_av_R_equivalents 0.0300
_diffrn_reflns_av_sigmaI/netI 0.0312
_diffrn_reflns_limit_h_max 20
_diffrn_reflns_limit_h_min -21
_diffrn_reflns_limit_k_max 11
_diffrn_reflns_limit_k_min -6
_diffrn_reflns_limit_l_max 13
_diffrn_reflns_limit_l_min -13
_diffrn_reflns_number 15394
_diffrn_reflns_theta_full 27.48
_diffrn_reflns_theta_max 27.48
_diffrn_reflns_theta_min 2.45
_diffrn_standards_number 0
_exptl_absorpt_coefficient_mu 0.093
_exptl_absorpt_correction_T_max 0.990
_exptl_absorpt_correction_T_min 0.979
_exptl_absorpt_correction_type multi-scan
_exptl_absorpt_process_details '(SADABS; Bruker, 2005)'
_exptl_crystal_colour colourless
_exptl_crystal_density_diffrn 1.316
_exptl_crystal_density_method 'not measured'
_exptl_crystal_description needle
_exptl_crystal_F_000 640
_exptl_crystal_size_max 0.43
_exptl_crystal_size_mid 0.15
_exptl_crystal_size_min 0.12
_refine_diff_density_max 0.164
_refine_diff_density_min -0.154
_refine_ls_extinction_method none
_refine_ls_goodness_of_fit_ref 1.032
_refine_ls_hydrogen_treatment mixed
_refine_ls_matrix_type full
_refine_ls_number_parameters 223
_refine_ls_number_reflns 3500
_refine_ls_number_restraints 0
_refine_ls_restrained_S_all 1.032
_refine_ls_R_factor_all 0.0743
_refine_ls_R_factor_gt 0.0393
_refine_ls_shift/su_max 0.000
_refine_ls_shift/su_mean 0.000
_refine_ls_structure_factor_coef Fsqd
_refine_ls_weighting_details 'calc w=1/[\s^2^(Fo^2^)+(0.0459P)^2^+0.1614P] where P=(Fo^2^+2Fc^2^)/3'
_refine_ls_weighting_scheme calc
_refine_ls_wR_factor_gt 0.0906
_refine_ls_wR_factor_ref 0.1069
_reflns_number_gt 2258
_reflns_number_total 3500
_reflns_threshold_expression I>2\s(I)
_cod_data_source_file pk2182.cif
_cod_data_source_block I
_cod_depositor_comments
;
The following automatic conversions were performed:
'_symmetry_cell_setting' value 'Monoclinic' changed to 'monoclinic'
according to '/home/saulius/struct/CIF-dictionaries/cif_core.dic'
dictionary named 'cif_core.dic' version 2.4.1 from 2010-06-29.

Automatic conversion script
Id: cif_fix_enum 1527 2010-12-29 10:47:43Z saulius 

The following automatic conversions were performed:

'_symmetry_cell_setting' value 'Monoclinic' changed to 'monoclinic'
according to /home/saulius/struct/CIF-dictionaries/cif_core.dic
dictionary named 'cif_core.dic' version 2.4.1 from 2010-06-29.

Automatic conversion script
Id: cif_fix_values 1715 2011-07-08 13:25:40Z adriana 
;
_cod_original_sg_symbol_H-M 'P 21/c'
_cod_database_code 2223518
_cod_database_fobs_code 2223518

loop_
_symmetry_equiv_pos_site_id
_symmetry_equiv_pos_as_xyz
1 x,y,z
2 -x,1/2+y,1/2-z
3 -x,-y,-z
4 x,1/2-y,1/2+z

loop_
_atom_site_aniso_label
_atom_site_aniso_U_11
_atom_site_aniso_U_22
_atom_site_aniso_U_33
_atom_site_aniso_U_12
_atom_site_aniso_U_13
_atom_site_aniso_U_23
O11 0.0570(7) 0.0548(7) 0.0534(7) 0.0192(5) -0.0156(5) -0.0142(5)
N11 0.0424(7) 0.0419(7) 0.0434(7) 0.0079(6) -0.0090(6) -0.0063(5)
N12 0.0394(7) 0.0465(7) 0.0449(7) 0.0100(6) -0.0088(6) -0.0061(6)
N13 0.0484(8) 0.0510(8) 0.0519(8) 0.0034(6) -0.0074(7) -0.0105(7)
C11 0.0355(7) 0.0362(7) 0.0345(7) -0.0003(6) 0.0002(6) 0.0061(6)
C12 0.0433(8) 0.0468(8) 0.0416(8) 0.0066(7) -0.0014(6) -0.0018(7)
C13 0.0546(10) 0.0539(9) 0.0435(9) -0.0006(8) -0.0050(7) -0.0052(7)
C14 0.0438(9) 0.0679(11) 0.0537(10) 0.0002(8) -0.0136(7) 0.0009(8)
C15 0.0435(9) 0.0658(11) 0.0619(10) 0.0155(8) -0.0063(8) -0.0005(8)
C16 0.0438(8) 0.0480(9) 0.0464(9) 0.0087(7) -0.0042(7) -0.0025(7)
C17 0.0372(8) 0.0392(8) 0.0370(8) 0.0024(6) -0.0014(6) 0.0032(6)
O21 0.0386(6) 0.0680(7) 0.0520(7) -0.0068(5) -0.0024(5) 0.0135(5)
N21 0.0380(7) 0.0630(9) 0.0488(8) -0.0090(6) -0.0040(6) 0.0102(6)
N22 0.0372(7) 0.0595(8) 0.0495(8) -0.0050(6) -0.0050(6) 0.0095(6)
N23 0.0517(8) 0.0591(9) 0.0432(8) 0.0001(6) -0.0026(6) 0.0044(7)
C21 0.0340(8) 0.0526(9) 0.0433(8) -0.0017(6) 0.0008(6) -0.0063(7)
C22 0.0384(8) 0.0566(10) 0.0578(10) -0.0019(7) 0.0009(7) 0.0013(8)
C23 0.0455(10) 0.0743(12) 0.0579(10) 0.0094(8) -0.0022(8) 0.0068(9)
C24 0.0405(9) 0.0906(13) 0.0612(11) 0.0034(9) -0.0121(8) -0.0091(10)
C25 0.0445(10) 0.0823(13) 0.0846(13) -0.0177(9) -0.0116(9) -0.0025(11)
C26 0.0488(10) 0.0628(11) 0.0669(11) -0.0135(8) -0.0044(8) 0.0043(8)
C27 0.0355(8) 0.0419(8) 0.0440(8) -0.0013(6) -0.0016(6) -0.0033(7)

loop_
_atom_site_type_symbol
_atom_site_label
_atom_site_fract_x
_atom_site_fract_y
_atom_site_fract_z
_atom_site_U_iso_or_equiv
_atom_site_thermal_displace_type
_atom_site_calc_flag
_atom_site_refinement_flags
_atom_site_occupancy
O O11 0.01604(6) 0.79747(12) 0.48141(10) 0.0553(4) Uani . . 1.000
N N11 0.09359(7) 0.58992(13) 0.44101(12) 0.0427(4) Uani . . 1.000
N N12 -0.01754(7) 0.64373(13) 0.31698(11) 0.0438(4) Uani . . 1.000
N N13 -0.00041(8) 0.51513(16) 0.24513(14) 0.0506(5) Uani . . 1.000
C C11 0.15892(8) 0.60879(14) 0.52831(12) 0.0354(4) Uani . . 1.000
C C12 0.16095(9) 0.71248(16) 0.62779(13) 0.0439(5) Uani . . 1.000
C C13 0.22909(10) 0.72368(18) 0.70707(15) 0.0508(5) Uani . . 1.000
C C14 0.29449(9) 0.63342(19) 0.68932(15) 0.0554(6) Uani . . 1.000
C C15 0.29205(10) 0.52914(19) 0.59133(16) 0.0572(6) Uani . . 1.000
C C16 0.22502(9) 0.51619(17) 0.51125(14) 0.0462(5) Uani . . 1.000
C C17 0.03011(8) 0.68266(15) 0.41816(13) 0.0378(5) Uani . . 1.000
O O21 0.17516(6) 0.28317(12) 0.23819(10) 0.0529(4) Uani . . 1.000
N N21 0.28009(7) 0.40092(15) 0.13966(13) 0.0500(5) Uani . . 1.000
N N22 0.15623(8) 0.38933(15) 0.04272(12) 0.0488(4) Uani . . 1.000
N N23 0.18846(8) 0.47117(17) -0.05959(13) 0.0514(5) Uani . . 1.000
C C21 0.34464(8) 0.38042(16) 0.22790(14) 0.0433(5) Uani . . 1.000
C C22 0.34917(9) 0.26384(18) 0.31535(15) 0.0509(5) Uani . . 1.000
C C23 0.41651(9) 0.2490(2) 0.39537(16) 0.0593(6) Uani . . 1.000
C C24 0.47943(10) 0.3476(2) 0.38889(17) 0.0643(6) Uani . . 1.000
C C25 0.47515(10) 0.4626(2) 0.30239(18) 0.0707(7) Uani . . 1.000
C C26 0.40834(9) 0.48014(19) 0.22223(17) 0.0596(6) Uani . . 1.000
C C27 0.20285(8) 0.35311(15) 0.14604(14) 0.0405(5) Uani . . 1.000
H H11N 0.0960(9) 0.5210(18) 0.3845(15) 0.0510 Uiso . . 1.000
H H12 0.11680 0.77440 0.64140 0.0530 Uiso calc R 1.000
H H12N -0.0624(9) 0.6927(17) 0.3025(14) 0.0530 Uiso . . 1.000
H H13 0.23030 0.79400 0.77360 0.0610 Uiso calc R 1.000
H H13N -0.0413(10) 0.4498(19) 0.2569(15) 0.0610 Uiso . . 1.000
H H14 0.34000 0.64240 0.74280 0.0660 Uiso calc R 1.000
H H14N 0.0017(10) 0.5393(19) 0.1621(17) 0.0610 Uiso . . 1.000
H H15 0.33610 0.46660 0.57900 0.0690 Uiso calc R 1.000
H H16 0.22410 0.44500 0.44540 0.0550 Uiso calc R 1.000
H H21N 0.2880(10) 0.4551(18) 0.0733(16) 0.0600 Uiso . . 1.000
H H22 0.30700 0.19530 0.32060 0.0610 Uiso calc R 1.000
H H22N 0.1043(10) 0.3598(17) 0.0395(15) 0.0590 Uiso . . 1.000
H H23 0.41900 0.17040 0.45470 0.0710 Uiso calc R 1.000
H H23N 0.1844(10) 0.4143(19) -0.1336(16) 0.0620 Uiso . . 1.000
H H24 0.52460 0.33620 0.44290 0.0770 Uiso calc R 1.000
H H24N 0.1591(10) 0.5550(19) -0.0679(15) 0.0620 Uiso . . 1.000
H H25 0.51780 0.53010 0.29720 0.0850 Uiso calc R 1.000
H H26 0.40610 0.55970 0.16390 0.0720 Uiso calc R 1.000

loop_
_atom_type_symbol
_atom_type_description
_atom_type_scat_dispersion_real
_atom_type_scat_dispersion_imag
_atom_type_scat_source
C C 0.0033 0.0016 'International Tables Vol C Tables 4.2.6.8 and 6.1.1.4'
H H 0.0000 0.0000 'International Tables Vol C Tables 4.2.6.8 and 6.1.1.4'
N N 0.0061 0.0033 'International Tables Vol C Tables 4.2.6.8 and 6.1.1.4'
O O 0.0106 0.0060 'International Tables Vol C Tables 4.2.6.8 and 6.1.1.4'

loop_
_geom_angle_atom_site_label_1
_geom_angle_atom_site_label_2
_geom_angle_atom_site_label_3
_geom_angle_site_symmetry_1
_geom_angle_site_symmetry_2
_geom_angle_site_symmetry_3
_geom_angle
_geom_angle_publ_flag
C11 N11 C17 . . . 128.70(12) no
N13 N12 C17 . . . 120.18(12) no
C11 N11 H11N . . . 118.8(10) no
C17 N11 H11N . . . 111.6(10) no
C17 N12 H12N . . . 119.4(10) no
N13 N12 H12N . . . 120.0(10) no
N12 N13 H14N . . . 109.3(11) no
H13N N13 H14N . . . 109.5(15) no
N12 N13 H13N . . . 106.9(11) no
C21 N21 C27 . . . 129.56(13) no
N23 N22 C27 . . . 120.18(12) no
C21 N21 H21N . . . 117.9(11) no
C27 N21 H21N . . . 112.4(11) no
C27 N22 H22N . . . 119.5(10) no
N23 N22 H22N . . . 120.4(10) no
H23N N23 H24N . . . 110.4(15) no
N22 N23 H24N . . . 106.8(10) no
N22 N23 H23N . . . 108.8(11) no
C12 C11 C16 . . . 119.04(13) no
N11 C11 C16 . . . 116.64(12) no
N11 C11 C12 . . . 124.32(12) no
C11 C12 C13 . . . 119.65(14) no
C12 C13 C14 . . . 121.24(14) no
C13 C14 C15 . . . 119.07(15) no
C14 C15 C16 . . . 120.69(15) no
C11 C16 C15 . . . 120.30(14) no
N11 C17 N12 . . . 114.90(12) no
O11 C17 N11 . . . 124.42(13) no
O11 C17 N12 . . . 120.67(12) no
C11 C12 H12 . . . 120.00 no
C13 C12 H12 . . . 120.00 no
C14 C13 H13 . . . 119.00 no
C12 C13 H13 . . . 119.00 no
C15 C14 H14 . . . 120.00 no
C13 C14 H14 . . . 120.00 no
C16 C15 H15 . . . 120.00 no
C14 C15 H15 . . . 120.00 no
C15 C16 H16 . . . 120.00 no
C11 C16 H16 . . . 120.00 no
C22 C21 C26 . . . 118.72(14) no
N21 C21 C22 . . . 123.69(13) no
N21 C21 C26 . . . 117.53(13) no
C21 C22 C23 . . . 119.79(14) no
C22 C23 C24 . . . 121.19(16) no
C23 C24 C25 . . . 119.10(16) no
C24 C25 C26 . . . 120.69(16) no
C21 C26 C25 . . . 120.50(16) no
O21 C27 N21 . . . 124.42(13) no
O21 C27 N22 . . . 121.12(13) no
N21 C27 N22 . . . 114.46(13) no
C21 C22 H22 . . . 120.00 no
C23 C22 H22 . . . 120.00 no
C22 C23 H23 . . . 119.00 no
C24 C23 H23 . . . 119.00 no
C23 C24 H24 . . . 120.00 no
C25 C24 H24 . . . 120.00 no
C24 C25 H25 . . . 120.00 no
C26 C25 H25 . . . 120.00 no
C21 C26 H26 . . . 120.00 no
C25 C26 H26 . . . 120.00 no

loop_
_geom_bond_atom_site_label_1
_geom_bond_atom_site_label_2
_geom_bond_site_symmetry_1
_geom_bond_site_symmetry_2
_geom_bond_distance
_geom_bond_publ_flag
O11 C17 . . 1.2375(17) no
O21 C27 . . 1.2362(17) no
N11 C11 . . 1.4051(18) no
N11 C17 . . 1.3541(18) no
N12 N13 . . 1.3964(18) no
N12 C17 . . 1.3427(18) no
N11 H11N . . 0.849(16) no
N12 H12N . . 0.872(15) no
N13 H14N . . 0.887(18) no
N13 H13N . . 0.904(17) no
N21 C21 . . 1.4032(19) no
N21 C27 . . 1.3537(18) no
N22 C27 . . 1.3443(19) no
N22 N23 . . 1.4013(19) no
N21 H21N . . 0.852(16) no
N22 H22N . . 0.901(16) no
N23 H23N . . 0.919(17) no
N23 H24N . . 0.893(17) no
C11 C12 . . 1.3817(19) no
C11 C16 . . 1.386(2) no
C12 C13 . . 1.385(2) no
C13 C14 . . 1.366(2) no
C14 C15 . . 1.374(2) no
C15 C16 . . 1.376(2) no
C12 H12 . . 0.9300 no
C13 H13 . . 0.9300 no
C14 H14 . . 0.9300 no
C15 H15 . . 0.9300 no
C16 H16 . . 0.9300 no
C21 C22 . . 1.377(2) no
C21 C26 . . 1.382(2) no
C22 C23 . . 1.382(2) no
C23 C24 . . 1.366(2) no
C24 C25 . . 1.360(3) no
C25 C26 . . 1.378(2) no
C22 H22 . . 0.9300 no
C23 H23 . . 0.9300 no
C24 H24 . . 0.9300 no
C25 H25 . . 0.9300 no
C26 H26 . . 0.9300 no

loop_
_geom_hbond_atom_site_label_D
_geom_hbond_atom_site_label_H
_geom_hbond_atom_site_label_A
_geom_hbond_site_symmetry_A
_geom_hbond_distance_DH
_geom_hbond_distance_HA
_geom_hbond_distance_DA
_geom_hbond_angle_DHA
_geom_hbond_publ_flag
N11 H11N N13 . 0.849(16) 2.130(15) 2.6149(19) 116.0(13) yes
N12 H12N O21 2_555 0.872(15) 2.071(15) 2.9386(15) 172.8(14) yes
N13 H14N O11 4_564 0.887(18) 2.383(17) 3.2149(18) 156.1(15) yes
N21 H21N N23 . 0.852(16) 2.130(17) 2.6093(19) 115.3(14) yes
N22 H22N O11 2_545 0.901(16) 2.079(17) 2.9784(17) 175.9(14) yes
N23 H23N O21 4_554 0.919(17) 2.203(17) 3.0850(18) 160.5(15) yes
C12 H12 O11 . 0.93 2.33 2.9119(18) 120 yes
C22 H22 O21 . 0.93 2.46 2.9833(18) 116 yes

loop_
_geom_torsion_atom_site_label_1
_geom_torsion_atom_site_label_2
_geom_torsion_atom_site_label_3
_geom_torsion_atom_site_label_4
_geom_torsion_site_symmetry_1
_geom_torsion_site_symmetry_2
_geom_torsion_site_symmetry_3
_geom_torsion_site_symmetry_4
_geom_torsion
_geom_torsion_publ_flag
C17 N11 C11 C12 . . . . 14.9(2) no
C17 N11 C11 C16 . . . . -164.97(14) no
C11 N11 C17 O11 . . . . -6.6(2) no
C11 N11 C17 N12 . . . . 171.74(13) no
N13 N12 C17 O11 . . . . 179.06(13) no
N13 N12 C17 N11 . . . . 0.66(18) no
C21 N21 C27 O21 . . . . 2.2(2) no
C27 N21 C21 C22 . . . . 24.3(2) no
C27 N21 C21 C26 . . . . -158.35(15) no
C21 N21 C27 N22 . . . . -178.53(14) no
N23 N22 C27 N21 . . . . -0.5(2) no
N23 N22 C27 O21 . . . . 178.77(13) no
N11 C11 C12 C13 . . . . -178.84(13) no
C12 C11 C16 C15 . . . . -0.9(2) no
C16 C11 C12 C13 . . . . 1.0(2) no
N11 C11 C16 C15 . . . . 178.94(13) no
C11 C12 C13 C14 . . . . -0.3(2) no
C12 C13 C14 C15 . . . . -0.4(2) no
C13 C14 C15 C16 . . . . 0.5(2) no
C14 C15 C16 C11 . . . . 0.2(2) no
N21 C21 C22 C23 . . . . 177.50(14) no
C26 C21 C22 C23 . . . . 0.2(2) no
N21 C21 C26 C25 . . . . -177.24(15) no
C22 C21 C26 C25 . . . . 0.2(2) no
C21 C22 C23 C24 . . . . -0.5(2) no
C22 C23 C24 C25 . . . . 0.3(3) no
C23 C24 C25 C26 . . . . 0.1(3) no
C24 C25 C26 C21 . . . . -0.4(3) no
